data_2220697
loop_
_publ_author_name
'Manivel, P.'
'Hathwar, Venkatesha R.'
'Subashini, R.'
'Nithya, P.'
'Nawaz Khan, F.'

_publ_section_title
;
 3-Phenylisoquinolin-1(2<i>H</i>)-one
;
_journal_coeditor_code BG2233
_journal_issue 2
_journal_name_full 'Acta Crystallographica Section E'
_journal_page_first o261
_journal_paper_doi 10.1107/S1600536809000245
_journal_volume 65
_journal_year 2009
_chemical_formula_iupac 'C15 H11 N O'
_chemical_formula_moiety 'C15 H11 N O'
_chemical_formula_sum 'C15 H11 N O'
_chemical_formula_weight 221.25
_chemical_name_systematic
;
3-Phenylisoquinolin-1(2<i>H</i>)-one
;
_space_group_IT_number 2
_symmetry_cell_setting triclinic
_symmetry_space_group_name_Hall '-P 1'
_symmetry_space_group_name_H-M 'P -1'
_atom_sites_solution_hydrogens geom
_atom_sites_solution_primary direct
_atom_sites_solution_secondary difmap
_cell_angle_alpha 106.652(2)
_cell_angle_beta 94.137(2)
_cell_angle_gamma 90.579(2)
_cell_formula_units_Z 2
_cell_length_a 3.8692(5)
_cell_length_b 12.0171(16)
_cell_length_c 12.3209(16)
_cell_measurement_reflns_used 956
_cell_measurement_temperature 290(2)
_cell_measurement_theta_max 24.65
_cell_measurement_theta_min 1.98
_cell_volume 547.14(12)
_computing_cell_refinement 'SAINT (Bruker, 2004)'
_computing_data_collection 'SMART (Bruker, 2004)'
_computing_data_reduction 'SAINT (Bruker, 2004)'
_computing_molecular_graphics 'ORTEP-3 (Farrugia, 1999) and CAMERON (Watkin <i>et al.</i>,  1993)'
_computing_publication_material 'PLATON (Spek, 2003)'
_computing_structure_refinement 'SHELXL97 (Sheldrick, 2008)'
_computing_structure_solution 'SHELXS97 (Sheldrick, 2008)'
_diffrn_ambient_temperature 290(2)
_diffrn_measured_fraction_theta_full 0.996
_diffrn_measured_fraction_theta_max 0.996
_diffrn_measurement_device_type 'Bruker SMART CCD area-detector'
_diffrn_measurement_method '\f and \w'
_diffrn_radiation_monochromator graphite
_diffrn_radiation_source 'fine-focus sealed tube'
_diffrn_radiation_type MoK\a
_diffrn_radiation_wavelength 0.71073
_diffrn_reflns_av_R_equivalents 0.0156
_diffrn_reflns_av_sigmaI/netI 0.0192
_diffrn_reflns_limit_h_max 4
_diffrn_reflns_limit_h_min -4
_diffrn_reflns_limit_k_max 14
_diffrn_reflns_limit_k_min -14
_diffrn_reflns_limit_l_max 14
_diffrn_reflns_limit_l_min -14
_diffrn_reflns_number 5473
_diffrn_reflns_theta_full 25.34
_diffrn_reflns_theta_max 25.34
_diffrn_reflns_theta_min 1.73
_diffrn_standards_number 0
_exptl_absorpt_coefficient_mu 0.085
_exptl_absorpt_correction_T_max 0.9933
_exptl_absorpt_correction_T_min 0.9378
_exptl_absorpt_correction_type multi-scan
_exptl_absorpt_process_details '(SADABS; Sheldrick, 1996)'
_exptl_crystal_colour brown
_exptl_crystal_density_diffrn 1.343
_exptl_crystal_density_method 'not measured'
_exptl_crystal_description plate
_exptl_crystal_F_000 232
_exptl_crystal_size_max 0.21
_exptl_crystal_size_mid 0.15
_exptl_crystal_size_min 0.08
_refine_diff_density_max 0.149
_refine_diff_density_min -0.149
_refine_ls_extinction_method none
_refine_ls_goodness_of_fit_ref 1.058
_refine_ls_hydrogen_treatment mixed
_refine_ls_matrix_type full
_refine_ls_number_parameters 158
_refine_ls_number_reflns 2001
_refine_ls_number_restraints 0
_refine_ls_restrained_S_all 1.058
_refine_ls_R_factor_all 0.0530
_refine_ls_R_factor_gt 0.0388
_refine_ls_shift/su_max 0.000
_refine_ls_shift/su_mean 0.000
_refine_ls_structure_factor_coef Fsqd
_refine_ls_weighting_details 'calc w=1/[\s^2^(Fo^2^)+(0.0596P)^2^+0.0314P] where P=(Fo^2^+2Fc^2^)/3'
_refine_ls_weighting_scheme calc
_refine_ls_wR_factor_gt 0.1002
_refine_ls_wR_factor_ref 0.1060
_reflns_number_gt 1545
_reflns_number_total 2001
_reflns_threshold_expression I>2\s(I)
_cod_data_source_file bg2233.cif
_cod_data_source_block I
_cod_database_code 2220697
_cod_database_fobs_code 2220697

loop_
_symmetry_equiv_pos_site_id
_symmetry_equiv_pos_as_xyz
1 x,y,z
2 -x,-y,-z

loop_
_atom_site_type_symbol
_atom_site_label
_atom_site_fract_x
_atom_site_fract_y
_atom_site_fract_z
_atom_site_U_iso_or_equiv
_atom_site_adp_type
_atom_site_calc_flag
_atom_site_refinement_flags
_atom_site_occupancy
_atom_site_disorder_assembly
_atom_site_disorder_group
N N1 0.3290(3) 0.49798(9) 0.14029(9) 0.0377(3) Uani d . 1 . .
H H1N 0.425(4) 0.4508(14) 0.0808(14) 0.053(4) Uiso d . 1 . .
O O1 0.3406(3) 0.63724(8) 0.04974(8) 0.0494(3) Uani d . 1 . .
C C1 0.2740(3) 0.60824(11) 0.13505(11) 0.0370(3) Uani d . 1 . .
C C2 0.2647(3) 0.45724(11) 0.23136(11) 0.0355(3) Uani d . 1 . .
C C3 0.1426(4) 0.53085(11) 0.32449(11) 0.0404(3) Uani d . 1 . .
H H3 0.1027 0.5045 0.3866 0.048 Uiso calc R 1 . .
C C4 -0.0576(4) 0.72807(13) 0.42310(12) 0.0475(4) Uani d . 1 . .
H H4 -0.1023 0.7044 0.4864 0.057 Uiso calc R 1 . .
C C5 -0.1204(4) 0.83970(13) 0.42281(13) 0.0539(4) Uani d . 1 . .
H H5 -0.2067 0.8912 0.4859 0.065 Uiso calc R 1 . .
C C6 -0.0564(4) 0.87701(13) 0.32897(14) 0.0540(4) Uani d . 1 . .
H H6 -0.0988 0.9533 0.3298 0.065 Uiso calc R 1 . .
C C7 0.0688(4) 0.80168(12) 0.23554(12) 0.0461(4) Uani d . 1 . .
H H7 0.1092 0.8266 0.1726 0.055 Uiso calc R 1 . .
C C8 0.1361(3) 0.68737(11) 0.23437(11) 0.0372(3) Uani d . 1 . .
C C9 0.0743(3) 0.64835(12) 0.32866(11) 0.0377(3) Uani d . 1 . .
C C10 0.3263(3) 0.33257(11) 0.21691(11) 0.0371(3) Uani d . 1 . .
C C11 0.2399(4) 0.25028(12) 0.11318(12) 0.0434(4) Uani d . 1 . .
H H11 0.1454 0.2735 0.0519 0.052 Uiso calc R 1 . .
C C12 0.2941(4) 0.13396(13) 0.10093(14) 0.0526(4) Uani d . 1 . .
H H12 0.2356 0.0792 0.0313 0.063 Uiso calc R 1 . .
C C13 0.4338(4) 0.09853(13) 0.19090(15) 0.0558(4) Uani d . 1 . .
H H13 0.4695 0.0201 0.1821 0.067 Uiso calc R 1 . .
C C14 0.5206(4) 0.17909(13) 0.29387(14) 0.0527(4) Uani d . 1 . .
H H14 0.6149 0.1551 0.3547 0.063 Uiso calc R 1 . .
C C15 0.4681(4) 0.29547(12) 0.30712(12) 0.0442(4) Uani d . 1 . .
H H15 0.5279 0.3496 0.3770 0.053 Uiso calc R 1 . .

loop_
_atom_site_aniso_label
_atom_site_aniso_U_11
_atom_site_aniso_U_22
_atom_site_aniso_U_33
_atom_site_aniso_U_12
_atom_site_aniso_U_13
_atom_site_aniso_U_23
N1 0.0459(7) 0.0342(6) 0.0338(6) 0.0047(5) 0.0075(5) 0.0098(5)
O1 0.0698(7) 0.0432(6) 0.0407(6) 0.0101(5) 0.0135(5) 0.0181(5)
C1 0.0399(8) 0.0366(7) 0.0351(7) 0.0009(6) 0.0006(6) 0.0118(6)
C2 0.0352(7) 0.0375(7) 0.0346(7) -0.0010(5) 0.0016(5) 0.0120(6)
C3 0.0441(8) 0.0436(8) 0.0356(7) -0.0006(6) 0.0054(6) 0.0144(6)
C4 0.0477(9) 0.0507(9) 0.0400(8) 0.0004(7) 0.0065(6) 0.0059(7)
C5 0.0530(9) 0.0483(9) 0.0493(9) 0.0076(7) 0.0040(7) -0.0036(7)
C6 0.0593(10) 0.0376(8) 0.0587(10) 0.0082(7) -0.0026(8) 0.0053(7)
C7 0.0518(9) 0.0393(8) 0.0458(8) 0.0026(6) -0.0010(7) 0.0111(6)
C8 0.0352(7) 0.0367(7) 0.0375(7) 0.0002(6) -0.0020(5) 0.0082(6)
C9 0.0341(7) 0.0403(8) 0.0356(7) -0.0015(6) 0.0015(5) 0.0062(6)
C10 0.0345(7) 0.0377(7) 0.0417(8) 0.0003(6) 0.0068(6) 0.0148(6)
C11 0.0493(9) 0.0375(8) 0.0444(8) 0.0002(6) 0.0017(6) 0.0137(6)
C12 0.0591(10) 0.0383(8) 0.0568(10) -0.0021(7) 0.0041(7) 0.0082(7)
C13 0.0591(10) 0.0386(8) 0.0752(11) 0.0049(7) 0.0100(8) 0.0240(8)
C14 0.0554(10) 0.0525(9) 0.0590(10) 0.0073(7) 0.0046(7) 0.0301(8)
C15 0.0476(8) 0.0455(8) 0.0421(8) 0.0018(6) 0.0028(6) 0.0170(6)

loop_
_atom_type_symbol
_atom_type_description
_atom_type_scat_dispersion_real
_atom_type_scat_dispersion_imag
_atom_type_scat_source
O O 0.0106 0.0060 'International Tables Vol C Tables 4.2.6.8 and 6.1.1.4'
N N 0.0061 0.0033 'International Tables Vol C Tables 4.2.6.8 and 6.1.1.4'
H H 0.0000 0.0000 'International Tables Vol C Tables 4.2.6.8 and 6.1.1.4'
C C 0.0033 0.0016 'International Tables Vol C Tables 4.2.6.8 and 6.1.1.4'

loop_
_geom_angle_atom_site_label_1
_geom_angle_atom_site_label_2
_geom_angle_atom_site_label_3
_geom_angle_site_symmetry_1
_geom_angle_site_symmetry_3
_geom_angle
_geom_angle_publ_flag
C1 N1 C2 . . 125.14(12) ?
C1 N1 H1N . . 115.8(10) ?
C2 N1 H1N . . 119.0(10) ?
O1 C1 N1 . . 120.67(12) ?
O1 C1 C8 . . 123.27(12) ?
N1 C1 C8 . . 116.06(11) ?
C3 C2 N1 . . 119.03(12) ?
C3 C2 C10 . . 124.69(12) ?
N1 C2 C10 . . 116.25(11) ?
C2 C3 C9 . . 120.84(12) ?
C2 C3 H3 . . 119.6 ?
C9 C3 H3 . . 119.6 ?
C5 C4 C9 . . 120.84(14) ?
C5 C4 H4 . . 119.6 ?
C9 C4 H4 . . 119.6 ?
C4 C5 C6 . . 120.60(14) ?
C4 C5 H5 . . 119.7 ?
C6 C5 H5 . . 119.7 ?
C7 C6 C5 . . 120.09(14) ?
C7 C6 H6 . . 120.0 ?
C5 C6 H6 . . 120.0 ?
C6 C7 C8 . . 120.18(14) ?
C6 C7 H7 . . 119.9 ?
C8 C7 H7 . . 119.9 ?
C7 C8 C9 . . 120.48(13) ?
C7 C8 C1 . . 119.76(12) ?
C9 C8 C1 . . 119.76(12) ?
C8 C9 C4 . . 117.81(13) ?
C8 C9 C3 . . 119.16(12) ?
C4 C9 C3 . . 123.03(13) ?
C11 C10 C15 . . 118.75(13) ?
C11 C10 C2 . . 120.53(12) ?
C15 C10 C2 . . 120.72(12) ?
C12 C11 C10 . . 120.12(13) ?
C12 C11 H11 . . 119.9 ?
C10 C11 H11 . . 119.9 ?
C13 C12 C11 . . 120.49(15) ?
C13 C12 H12 . . 119.8 ?
C11 C12 H12 . . 119.8 ?
C14 C13 C12 . . 119.93(14) ?
C14 C13 H13 . . 120.0 ?
C12 C13 H13 . . 120.0 ?
C13 C14 C15 . . 120.12(14) ?
C13 C14 H14 . . 119.9 ?
C15 C14 H14 . . 119.9 ?
C14 C15 C10 . . 120.59(14) ?
C14 C15 H15 . . 119.7 ?
C10 C15 H15 . . 119.7 ?

loop_
_geom_bond_atom_site_label_1
_geom_bond_atom_site_label_2
_geom_bond_site_symmetry_2
_geom_bond_distance
_geom_bond_publ_flag
N1 C1 . 1.3631(17) ?
N1 C2 . 1.3831(16) ?
N1 H1N . 0.895(17) ?
O1 C1 . 1.2408(15) ?
C1 C8 . 1.4574(19) ?
C2 C3 . 1.3518(18) ?
C2 C10 . 1.4811(18) ?
C3 C9 . 1.4263(19) ?
C3 H3 . 0.9300 ?
C4 C5 . 1.367(2) ?
C4 C9 . 1.410(2) ?
C4 H4 . 0.9300 ?
C5 C6 . 1.391(2) ?
C5 H5 . 0.9300 ?
C6 C7 . 1.368(2) ?
C6 H6 . 0.9300 ?
C7 C8 . 1.3970(19) ?
C7 H7 . 0.9300 ?
C8 C9 . 1.4060(18) ?
C10 C11 . 1.3894(19) ?
C10 C15 . 1.3914(19) ?
C11 C12 . 1.382(2) ?
C11 H11 . 0.9300 ?
C12 C13 . 1.375(2) ?
C12 H12 . 0.9300 ?
C13 C14 . 1.374(2) ?
C13 H13 . 0.9300 ?
C14 C15 . 1.380(2) ?
C14 H14 . 0.9300 ?
C15 H15 . 0.9300 ?

loop_
_geom_hbond_atom_site_label_D
_geom_hbond_atom_site_label_H
_geom_hbond_atom_site_label_A
_geom_hbond_site_symmetry_A
_geom_hbond_distance_DH
_geom_hbond_distance_HA
_geom_hbond_distance_DA
_geom_hbond_angle_DHA
_geom_hbond_publ_flag
N1 H1N O1 2_665 0.896(16) 1.945(16) 2.8373(15) 174.0(15) yes
C11 H11 O1 2_565 0.9300 2.5900 3.4449(19) 152.00 yes

loop_
_geom_torsion_atom_site_label_1
_geom_torsion_atom_site_label_2
_geom_torsion_atom_site_label_3
_geom_torsion_atom_site_label_4
_geom_torsion_site_symmetry_1
_geom_torsion_site_symmetry_2
_geom_torsion_site_symmetry_3
_geom_torsion_site_symmetry_4
_geom_torsion
_geom_torsion_publ_flag
C2 N1 C1 O1 . . . . 179.73(12) ?
C2 N1 C1 C8 . . . . -0.11(19) ?
C1 N1 C2 C3 . . . . -1.0(2) ?
C1 N1 C2 C10 . . . . 177.01(11) ?
N1 C2 C3 C9 . . . . 1.15(19) ?
C10 C2 C3 C9 . . . . -176.74(12) ?
C9 C4 C5 C6 . . . . 0.2(2) ?
C4 C5 C6 C7 . . . . 0.3(2) ?
C5 C6 C7 C8 . . . . -0.6(2) ?
C6 C7 C8 C9 . . . . 0.4(2) ?
C6 C7 C8 C1 . . . . -179.14(13) ?
O1 C1 C8 C7 . . . . 0.8(2) ?
N1 C1 C8 C7 . . . . -179.33(11) ?
O1 C1 C8 C9 . . . . -178.69(12) ?
N1 C1 C8 C9 . . . . 1.15(18) ?
C7 C8 C9 C4 . . . . 0.2(2) ?
C1 C8 C9 C4 . . . . 179.67(12) ?
C7 C8 C9 C3 . . . . 179.44(12) ?
C1 C8 C9 C3 . . . . -1.05(19) ?
C5 C4 C9 C8 . . . . -0.4(2) ?
C5 C4 C9 C3 . . . . -179.69(13) ?
C2 C3 C9 C8 . . . . -0.1(2) ?
C2 C3 C9 C4 . . . . 179.11(13) ?
C3 C2 C10 C11 . . . . 139.32(15) ?
N1 C2 C10 C11 . . . . -38.62(18) ?
C3 C2 C10 C15 . . . . -39.97(19) ?
N1 C2 C10 C15 . . . . 142.09(13) ?
C15 C10 C11 C12 . . . . 0.2(2) ?
C2 C10 C11 C12 . . . . -179.14(13) ?
C10 C11 C12 C13 . . . . 0.0(2) ?
C11 C12 C13 C14 . . . . 0.0(2) ?
C12 C13 C14 C15 . . . . -0.1(2) ?
C13 C14 C15 C10 . . . . 0.2(2) ?
C11 C10 C15 C14 . . . . -0.2(2) ?
C2 C10 C15 C14 . . . . 179.07(13) ?

loop_
_cod_related_entry_id
_cod_related_entry_database
_cod_related_entry_code
1 ChemSpider 2033944
